data_4510327
loop_
_publ_author_name
'Zhao, Nian'
'Sun, Fuxing'
'He, Hongming'
'Jia, Jiangtao'
'Zhu, Guangshan'

_publ_section_title
;
 Solvent-Induced Single Crystal To Single Crystal Transformation and
 Complete Metal Exchange of a Pyrene-Based Metal--Organic Framework
;
_journal_issue 4
_journal_name_full 'Crystal Growth &amp; Design'
_journal_page_first 1738
_journal_paper_doi 10.1021/cg401887b
_journal_volume 14
_journal_year 2014
_chemical_formula_sum 'C24 H0 Cu2 O11'
_chemical_formula_weight 591.34
_chemical_name_systematic
; 
 ? 
;
_space_group_IT_number 14
_symmetry_space_group_name_Hall '-P 2ybc'
_symmetry_space_group_name_H-M 'P 1 21/c 1'
_atom_sites_solution_hydrogens geom
_atom_sites_solution_primary direct
_atom_sites_solution_secondary difmap
_audit_creation_method SHELXL-97
_cell_angle_alpha 90.00
_cell_angle_beta 107.87(2)
_cell_angle_gamma 90.00
_cell_formula_units_Z 4
_cell_length_a 12.435(7)
_cell_length_b 14.584(9)
_cell_length_c 27.018(15)
_cell_measurement_temperature 293(2)
_cell_volume 4663(5)
_computing_structure_refinement 'SHELXL-97 (Sheldrick, 1997)'
_computing_structure_solution 'SHELXS-97 (Sheldrick, 1990)'
_diffrn_ambient_temperature 293(2)
_diffrn_measured_fraction_theta_full 0.999
_diffrn_measured_fraction_theta_max 0.999
_diffrn_radiation_monochromator graphite
_diffrn_radiation_source 'fine-focus sealed tube'
_diffrn_radiation_type MoK\a
_diffrn_radiation_wavelength 0.71073
_diffrn_reflns_av_R_equivalents 0.0772
_diffrn_reflns_av_sigmaI/netI 0.1250
_diffrn_reflns_limit_h_max 13
_diffrn_reflns_limit_h_min -14
_diffrn_reflns_limit_k_max 17
_diffrn_reflns_limit_k_min -13
_diffrn_reflns_limit_l_max 32
_diffrn_reflns_limit_l_min -30
_diffrn_reflns_number 23001
_diffrn_reflns_theta_full 25.00
_diffrn_reflns_theta_max 25.00
_diffrn_reflns_theta_min 1.58
_exptl_absorpt_coefficient_mu 0.943
_exptl_crystal_density_diffrn 0.842
_exptl_crystal_density_method 'not measured'
_exptl_crystal_F_000 1160
_exptl_crystal_size_max 0.4
_exptl_crystal_size_mid 0.3
_exptl_crystal_size_min 0.1
_platon_squeeze_details
;
;
_refine_diff_density_max 0.730
_refine_diff_density_min -0.539
_refine_diff_density_rms 0.068
_refine_ls_extinction_method none
_refine_ls_goodness_of_fit_ref 0.807
_refine_ls_hydrogen_treatment mixed
_refine_ls_matrix_type full
_refine_ls_number_parameters 334
_refine_ls_number_reflns 8218
_refine_ls_number_restraints 0
_refine_ls_restrained_S_all 0.807
_refine_ls_R_factor_all 0.0881
_refine_ls_R_factor_gt 0.0518
_refine_ls_shift/su_max 0.013
_refine_ls_shift/su_mean 0.000
_refine_ls_structure_factor_coef Fsqd
_refine_ls_weighting_details 'calc w=1/[\s^2^(Fo^2^)+(0.0584P)^2^+0.0000P] where P=(Fo^2^+2Fc^2^)/3'
_refine_ls_weighting_scheme calc
_refine_ls_wR_factor_gt 0.1204
_refine_ls_wR_factor_ref 0.1290
_reflns_number_gt 3957
_reflns_number_total 8218
_reflns_threshold_expression >2sigma(I)
_cod_data_source_file cg401887b_si_004.cif
_cod_data_source_block 1
_cod_original_sg_symbol_H-M P21/c
_cod_database_code 4510327

loop_
_symmetry_equiv_pos_as_xyz
'x, y, z'
'-x, y+1/2, -z+1/2'
'-x, -y, -z'
'x, -y-1/2, z-1/2'

loop_
_atom_site_label
_atom_site_type_symbol
_atom_site_fract_x
_atom_site_fract_y
_atom_site_fract_z
_atom_site_U_iso_or_equiv
_atom_site_adp_type
_atom_site_occupancy
_atom_site_symmetry_multiplicity
_atom_site_calc_flag
_atom_site_refinement_flags
C1 C 0.8130(4) 0.1275(3) 0.38761(17) 0.0550(12) Uani 1 1 d .
C2 C 0.7739(3) 0.1538(3) 0.43302(14) 0.0464(11) Uani 1 1 d .
C3 C 0.8200(4) 0.1125(3) 0.47981(15) 0.0537(12) Uani 1 1 d .
H3 H 0.8754 0.0679 0.4834 0.064 Uiso 1 1 calc R
C4 C 0.7853(4) 0.1361(3) 0.52282(14) 0.0502(12) Uani 1 1 d .
C5 C 0.7033(4) 0.2023(3) 0.51610(15) 0.0557(12) Uani 1 1 d .
H5 H 0.6777 0.2172 0.5440 0.067 Uiso 1 1 calc R
C6 C 0.6572(4) 0.2475(3) 0.46926(14) 0.0476(11) Uani 1 1 d .
C7 C 0.6926(4) 0.2215(3) 0.42812(15) 0.0538(12) Uani 1 1 d .
H7 H 0.6614 0.2498 0.3961 0.065 Uiso 1 1 calc R
C8 C 0.8374(4) 0.0922(3) 0.57362(16) 0.0597(13) Uani 1 1 d .
C9 C 0.5691(3) 0.3180(3) 0.46194(14) 0.0450(11) Uani 1 1 d .
C10 C 0.5838(3) 0.3960(3) 0.49314(14) 0.0408(10) Uani 1 1 d .
C11 C 0.6843(3) 0.4156(3) 0.53394(15) 0.0538(12) Uani 1 1 d .
H11 H 0.7445 0.3749 0.5402 0.065 Uiso 1 1 calc R
C12 C 0.4942(3) 0.4609(3) 0.48379(13) 0.0408(10) Uani 1 1 d .
C13 C 0.3935(3) 0.4467(3) 0.44277(14) 0.0414(10) Uani 1 1 d .
C14 C 0.3041(4) 0.5108(3) 0.43667(16) 0.0560(12) Uani 1 1 d .
H14 H 0.2354 0.5003 0.4112 0.067 Uiso 1 1 calc R
C15 C 0.3841(3) 0.3710(3) 0.41048(14) 0.0433(11) Uani 1 1 d .
C16 C 0.4702(3) 0.3088(3) 0.42145(15) 0.0470(11) Uani 1 1 d .
H16 H 0.4616 0.2572 0.4004 0.056 Uiso 1 1 calc R
C17 C 0.2823(3) 0.3558(3) 0.36518(14) 0.0442(11) Uani 1 1 d .
C18 C 0.2121(4) 0.2814(3) 0.36323(15) 0.0494(11) Uani 1 1 d .
H18 H 0.2294 0.2397 0.3906 0.059 Uiso 1 1 calc R
C19 C 0.1175(4) 0.2681(3) 0.32165(15) 0.0503(12) Uani 1 1 d .
C20 C 0.0405(4) 0.1916(4) 0.32112(17) 0.0586(13) Uani 1 1 d .
C21 C 0.0921(4) 0.3294(3) 0.28025(15) 0.0496(11) Uani 1 1 d .
H21 H 0.0277 0.3205 0.2520 0.060 Uiso 1 1 calc R
C22 C 0.1607(4) 0.4018(3) 0.28073(14) 0.0485(11) Uani 1 1 d .
C23 C 0.2566(3) 0.4159(3) 0.32413(15) 0.0478(11) Uani 1 1 d .
H23 H 0.3030 0.4662 0.3250 0.057 Uiso 1 1 calc R
C24 C 0.1384(4) 0.4684(3) 0.23667(16) 0.0512(11) Uani 1 1 d .
Cu1 Cu -0.00710(4) 0.02439(4) 0.363275(16) 0.04112(17) Uani 1 1 d .
Cu2 Cu -0.21600(5) 0.16023(4) 0.27682(2) 0.0640(2) Uani 1 1 d .
O1 O 0.9191(3) 0.0408(2) 0.57690(10) 0.0676(9) Uani 1 1 d .
O2 O 0.7994(4) 0.1066(3) 0.60867(13) 0.1328(19) Uani 1 1 d .
O3 O 0.8764(3) 0.0614(2) 0.39339(11) 0.0689(10) Uani 1 1 d .
O4 O 0.7768(3) 0.1740(2) 0.34734(11) 0.0777(11) Uani 1 1 d .
O5 O 0.0755(3) 0.1328(2) 0.35695(12) 0.0698(9) Uani 1 1 d .
O6 O -0.0521(3) 0.1882(2) 0.28728(12) 0.0803(11) Uani 1 1 d .
O7 O -0.3981(4) 0.1424(5) 0.2532(2) 0.213(3) Uani 1 1 d .
O8 O -0.2415(6) 0.1891(5) 0.1917(2) 0.228(3) Uani 1 1 d .
O9 O -0.2482(7) 0.3038(5) 0.2670(4) 0.307(6) Uani 1 1 d .
O10 O 0.0531(3) 0.4519(2) 0.19870(10) 0.0611(9) Uani 1 1 d .
O11 O 0.2058(3) 0.5294(2) 0.23869(12) 0.0755(10) Uani 1 1 d .

loop_
_atom_site_aniso_label
_atom_site_aniso_U_11
_atom_site_aniso_U_22
_atom_site_aniso_U_33
_atom_site_aniso_U_23
_atom_site_aniso_U_13
_atom_site_aniso_U_12
C1 0.057(3) 0.059(3) 0.044(3) 0.002(3) 0.008(2) 0.009(3)
C2 0.050(3) 0.056(3) 0.028(2) 0.001(2) 0.005(2) 0.018(2)
C3 0.051(3) 0.059(3) 0.048(3) 0.002(2) 0.009(2) 0.024(2)
C4 0.056(3) 0.056(3) 0.032(2) 0.004(2) 0.003(2) 0.025(2)
C5 0.066(3) 0.060(3) 0.036(2) -0.005(2) 0.008(2) 0.016(3)
C6 0.051(3) 0.051(3) 0.030(2) -0.002(2) -0.003(2) 0.018(2)
C7 0.059(3) 0.058(3) 0.033(2) 0.006(2) -0.001(2) 0.029(3)
C8 0.072(4) 0.072(4) 0.033(2) 0.003(2) 0.012(2) 0.025(3)
C9 0.043(3) 0.052(3) 0.028(2) -0.007(2) -0.0071(19) 0.016(2)
C10 0.037(3) 0.047(3) 0.030(2) -0.002(2) -0.0014(18) 0.013(2)
C11 0.041(3) 0.056(3) 0.047(3) 0.001(2) -0.013(2) 0.023(2)
C12 0.038(2) 0.039(3) 0.033(2) -0.0061(19) -0.0057(19) 0.013(2)
C13 0.034(2) 0.044(3) 0.034(2) -0.004(2) -0.0062(19) 0.004(2)
C14 0.049(3) 0.059(3) 0.045(2) -0.008(2) -0.008(2) 0.021(3)
C15 0.034(2) 0.051(3) 0.032(2) -0.009(2) -0.0092(18) 0.010(2)
C16 0.051(3) 0.041(3) 0.041(2) -0.008(2) 0.002(2) 0.007(2)
C17 0.046(3) 0.044(3) 0.030(2) -0.004(2) -0.0062(19) 0.011(2)
C18 0.057(3) 0.045(3) 0.036(2) 0.002(2) -0.002(2) 0.009(2)
C19 0.052(3) 0.051(3) 0.036(2) -0.003(2) -0.004(2) -0.010(2)
C20 0.067(4) 0.066(4) 0.035(2) -0.003(3) 0.005(3) -0.006(3)
C21 0.046(3) 0.057(3) 0.033(2) 0.003(2) -0.007(2) -0.004(2)
C22 0.044(3) 0.056(3) 0.034(2) 0.002(2) -0.005(2) 0.002(2)
C23 0.046(3) 0.043(3) 0.042(2) -0.005(2) -0.004(2) 0.002(2)
C24 0.058(3) 0.048(3) 0.039(2) 0.008(2) 0.002(2) 0.005(3)
Cu1 0.0477(3) 0.0432(3) 0.0239(2) 0.0022(2) -0.0016(2) 0.0105(3)
Cu2 0.0641(4) 0.0760(5) 0.0418(3) -0.0016(3) 0.0013(3) 0.0178(3)
O1 0.070(2) 0.080(3) 0.0426(17) 0.0137(17) 0.0022(16) 0.041(2)
O2 0.162(4) 0.190(5) 0.053(2) 0.047(3) 0.043(3) 0.113(4)
O3 0.079(2) 0.072(2) 0.0555(19) 0.0030(18) 0.0201(18) 0.035(2)
O4 0.105(3) 0.087(3) 0.0406(17) 0.0213(18) 0.0220(18) 0.043(2)
O5 0.079(2) 0.059(2) 0.0571(19) 0.0141(18) 0.0003(18) -0.0074(18)
O6 0.072(2) 0.092(3) 0.057(2) 0.0233(19) -0.0097(19) -0.032(2)
O7 0.082(3) 0.286(8) 0.232(6) -0.110(6) -0.010(4) 0.032(4)
O8 0.256(7) 0.234(7) 0.134(5) 0.036(5) -0.031(5) -0.028(6)
O9 0.290(9) 0.275(9) 0.438(12) 0.266(9) 0.234(9) 0.185(8)
O10 0.070(2) 0.061(2) 0.0356(16) 0.0101(15) -0.0095(16) -0.0075(17)
O11 0.059(2) 0.071(2) 0.078(2) 0.028(2) -0.0066(18) -0.018(2)

loop_
_atom_type_symbol
_atom_type_description
_atom_type_scat_dispersion_real
_atom_type_scat_dispersion_imag
_atom_type_scat_source
C C 0.0033 0.0016 'International Tables Vol C Tables 4.2.6.8 and 6.1.1.4'
H H 0.0000 0.0000 'International Tables Vol C Tables 4.2.6.8 and 6.1.1.4'
Cu Cu 0.3201 1.2651 'International Tables Vol C Tables 4.2.6.8 and 6.1.1.4'
O O 0.0106 0.0060 'International Tables Vol C Tables 4.2.6.8 and 6.1.1.4'

loop_
_geom_angle_atom_site_label_1
_geom_angle_atom_site_label_2
_geom_angle_atom_site_label_3
_geom_angle
_geom_angle_site_symmetry_1
_geom_angle_site_symmetry_3
O3 C1 O4 126.0(4) . .
O3 C1 C2 117.0(4) . .
O4 C1 C2 117.0(4) . .
C3 C2 C7 119.4(4) . .
C3 C2 C1 119.8(4) . .
C7 C2 C1 120.8(4) . .
C2 C3 C4 120.9(4) . .
C2 C3 H3 119.6 . .
C4 C3 H3 119.6 . .
C5 C4 C3 117.9(4) . .
C5 C4 C8 121.7(4) . .
C3 C4 C8 120.4(4) . .
C4 C5 C6 122.5(4) . .
C4 C5 H5 118.8 . .
C6 C5 H5 118.8 . .
C7 C6 C5 117.6(4) . .
C7 C6 C9 119.8(4) . .
C5 C6 C9 122.5(4) . .
C6 C7 C2 121.7(4) . .
C6 C7 H7 119.1 . .
C2 C7 H7 119.1 . .
O2 C8 O1 124.1(4) . .
O2 C8 C4 119.5(4) . .
O1 C8 C4 116.4(4) . .
C16 C9 C10 118.6(4) . .
C16 C9 C6 119.0(4) . .
C10 C9 C6 122.3(4) . .
C9 C10 C11 123.7(4) . .
C9 C10 C12 119.0(4) . .
C11 C10 C12 117.3(4) . .
C14 C11 C10 122.7(4) 3_666 .
C14 C11 H11 118.6 3_666 .
C10 C11 H11 118.6 . .
C13 C12 C12 120.0(4) . 3_666
C13 C12 C10 120.0(3) . .
C12 C12 C10 120.0(4) 3_666 .
C15 C13 C12 119.6(4) . .
C15 C13 C14 122.4(4) . .
C12 C13 C14 118.0(4) . .
C11 C14 C13 121.9(4) 3_666 .
C11 C14 H14 119.1 3_666 .
C13 C14 H14 119.1 . .
C16 C15 C13 118.8(4) . .
C16 C15 C17 119.6(4) . .
C13 C15 C17 121.5(4) . .
C15 C16 C9 123.9(4) . .
C15 C16 H16 118.1 . .
C9 C16 H16 118.1 . .
C23 C17 C18 118.9(4) . .
C23 C17 C15 120.0(4) . .
C18 C17 C15 121.2(4) . .
C19 C18 C17 121.0(4) . .
C19 C18 H18 119.5 . .
C17 C18 H18 119.5 . .
C18 C19 C21 119.7(4) . .
C18 C19 C20 120.6(4) . .
C21 C19 C20 119.6(4) . .
O6 C20 O5 124.4(5) . .
O6 C20 C19 119.7(4) . .
O5 C20 C19 115.9(4) . .
C22 C21 C19 120.4(4) . .
C22 C21 H21 119.8 . .
C19 C21 H21 119.8 . .
C21 C22 C23 119.4(4) . .
C21 C22 C24 122.4(4) . .
C23 C22 C24 118.2(4) . .
C17 C23 C22 120.5(4) . .
C17 C23 H23 119.7 . .
C22 C23 H23 119.7 . .
O11 C24 O10 125.3(4) . .
O11 C24 C22 118.9(4) . .
O10 C24 C22 115.6(4) . .
O1 Cu1 O10 114.00(14) 3_656 2_545
O1 Cu1 O5 107.61(14) 3_656 .
O10 Cu1 O5 113.65(13) 2_545 .
O1 Cu1 O3 95.23(14) 3_656 1_455
O10 Cu1 O3 117.31(14) 2_545 1_455
O5 Cu1 O3 107.23(14) . 1_455
O4 Cu2 O11 109.55(14) 1_455 2_545
O4 Cu2 O6 100.99(14) 1_455 .
O11 Cu2 O6 95.63(14) 2_545 .
O4 Cu2 O9 87.5(3) 1_455 .
O11 Cu2 O9 161.5(3) 2_545 .
O6 Cu2 O9 87.8(2) . .
O4 Cu2 O7 86.75(19) 1_455 .
O11 Cu2 O7 87.2(2) 2_545 .
O6 Cu2 O7 170.3(2) . .
O9 Cu2 O7 86.7(3) . .
O4 Cu2 O8 160.4(2) 1_455 .
O11 Cu2 O8 87.8(2) 2_545 .
O6 Cu2 O8 85.7(2) . .
O9 Cu2 O8 74.3(3) . .
O7 Cu2 O8 85.1(3) . .
C8 O1 Cu1 127.2(3) . 3_656
C1 O3 Cu1 134.3(3) . 1_655
C1 O4 Cu2 133.4(3) . 1_655
C20 O5 Cu1 123.9(3) . .
C20 O6 Cu2 142.0(3) . .
C24 O10 Cu1 124.2(3) . 2
C24 O11 Cu2 142.3(3) . 2

loop_
_geom_bond_atom_site_label_1
_geom_bond_atom_site_label_2
_geom_bond_distance
_geom_bond_site_symmetry_2
C1 O3 1.225(5) .
C1 O4 1.244(5) .
C1 C2 1.501(5) .
C2 C3 1.359(5) .
C2 C7 1.390(5) .
C3 C4 1.401(5) .
C3 H3 0.9300 .
C4 C5 1.375(5) .
C4 C8 1.472(5) .
C5 C6 1.386(5) .
C5 H5 0.9300 .
C6 C7 1.369(5) .
C6 C9 1.471(5) .
C7 H7 0.9300 .
C8 O2 1.199(5) .
C8 O1 1.244(5) .
C9 C16 1.379(5) .
C9 C10 1.394(5) .
C10 C11 1.420(5) .
C10 C12 1.424(5) .
C11 C14 1.316(5) 3_666
C11 H11 0.9300 .
C12 C13 1.409(5) .
C12 C12 1.419(7) 3_666
C13 C15 1.390(5) .
C13 C14 1.423(5) .
C14 C11 1.316(5) 3_666
C14 H14 0.9300 .
C15 C16 1.364(5) .
C15 C17 1.483(5) .
C16 H16 0.9300 .
C17 C23 1.372(5) .
C17 C18 1.383(5) .
C18 C19 1.368(5) .
C18 H18 0.9300 .
C19 C21 1.390(5) .
C19 C20 1.469(6) .
C20 O6 1.232(5) .
C20 O5 1.266(5) .
C21 C22 1.356(5) .
C21 H21 0.9300 .
C22 C23 1.408(5) .
C22 C24 1.494(6) .
C23 H23 0.9300 .
C24 O11 1.212(5) .
C24 O10 1.251(5) .
Cu1 O1 1.905(3) 3_656
Cu1 O10 1.913(3) 2_545
Cu1 O5 1.922(3) .
Cu1 O3 1.943(3) 1_455
Cu2 O4 1.945(3) 1_455
Cu2 O11 1.966(4) 2_545
Cu2 O6 2.012(4) .
Cu2 O9 2.133(7) .
Cu2 O7 2.172(5) .
Cu2 O8 2.263(6) .
O1 Cu1 1.905(3) 3_656
O3 Cu1 1.943(3) 1_655
O4 Cu2 1.945(3) 1_655
O10 Cu1 1.913(3) 2
O11 Cu2 1.966(4) 2

loop_
_geom_torsion_atom_site_label_1
_geom_torsion_atom_site_label_2
_geom_torsion_atom_site_label_3
_geom_torsion_atom_site_label_4
_geom_torsion
_geom_torsion_site_symmetry_1
_geom_torsion_site_symmetry_4
O3 C1 C2 C3 8.3(7) . .
O4 C1 C2 C3 -172.7(4) . .
O3 C1 C2 C7 -173.0(4) . .
O4 C1 C2 C7 6.0(7) . .
C7 C2 C3 C4 1.1(7) . .
C1 C2 C3 C4 179.8(4) . .
C2 C3 C4 C5 0.0(7) . .
C2 C3 C4 C8 -178.8(4) . .
C3 C4 C5 C6 -2.0(7) . .
C8 C4 C5 C6 176.7(4) . .
C4 C5 C6 C7 2.8(7) . .
C4 C5 C6 C9 179.7(4) . .
C5 C6 C7 C2 -1.7(7) . .
C9 C6 C7 C2 -178.6(4) . .
C3 C2 C7 C6 -0.2(7) . .
C1 C2 C7 C6 -178.9(4) . .
C5 C4 C8 O2 8.4(8) . .
C3 C4 C8 O2 -172.9(5) . .
C5 C4 C8 O1 -172.3(5) . .
C3 C4 C8 O1 6.4(7) . .
C7 C6 C9 C16 50.6(6) . .
C5 C6 C9 C16 -126.2(5) . .
C7 C6 C9 C10 -126.5(4) . .
C5 C6 C9 C10 56.6(6) . .
C16 C9 C10 C11 -176.2(4) . .
C6 C9 C10 C11 1.0(6) . .
C16 C9 C10 C12 3.1(6) . .
C6 C9 C10 C12 -179.7(4) . .
C9 C10 C11 C14 -179.2(4) . 3_666
C12 C10 C11 C14 1.5(6) . 3_666
C9 C10 C12 C13 -1.4(6) . .
C11 C10 C12 C13 178.0(4) . .
C9 C10 C12 C12 177.8(4) . 3_666
C11 C10 C12 C12 -2.8(7) . 3_666
C12 C12 C13 C15 178.5(4) 3_666 .
C10 C12 C13 C15 -2.3(6) . .
C12 C12 C13 C14 -2.5(7) 3_666 .
C10 C12 C13 C14 176.6(4) . .
C15 C13 C14 C11 -177.0(4) . 3_666
C12 C13 C14 C11 4.0(6) . 3_666
C12 C13 C15 C16 4.2(6) . .
C14 C13 C15 C16 -174.7(4) . .
C12 C13 C15 C17 -176.8(4) . .
C14 C13 C15 C17 4.3(6) . .
C13 C15 C16 C9 -2.5(6) . .
C17 C15 C16 C9 178.5(4) . .
C10 C9 C16 C15 -1.3(6) . .
C6 C9 C16 C15 -178.6(4) . .
C16 C15 C17 C23 -115.6(5) . .
C13 C15 C17 C23 65.4(5) . .
C16 C15 C17 C18 64.1(5) . .
C13 C15 C17 C18 -114.9(5) . .
C23 C17 C18 C19 -1.1(6) . .
C15 C17 C18 C19 179.2(4) . .
C17 C18 C19 C21 1.0(6) . .
C17 C18 C19 C20 -176.9(4) . .
C18 C19 C20 O6 169.4(4) . .
C21 C19 C20 O6 -8.5(7) . .
C18 C19 C20 O5 -10.1(6) . .
C21 C19 C20 O5 172.0(4) . .
C18 C19 C21 C22 0.3(6) . .
C20 C19 C21 C22 178.2(4) . .
C19 C21 C22 C23 -1.5(6) . .
C19 C21 C22 C24 178.7(4) . .
C18 C17 C23 C22 -0.2(6) . .
C15 C17 C23 C22 179.5(4) . .
C21 C22 C23 C17 1.4(6) . .
C24 C22 C23 C17 -178.7(4) . .
C21 C22 C24 O11 -176.8(4) . .
C23 C22 C24 O11 3.3(6) . .
C21 C22 C24 O10 -1.3(6) . .
C23 C22 C24 O10 178.8(4) . .
O2 C8 O1 Cu1 -2.1(8) . 3_656
C4 C8 O1 Cu1 178.7(3) . 3_656
O4 C1 O3 Cu1 28.5(8) . 1_655
C2 C1 O3 Cu1 -152.6(3) . 1_655
O3 C1 O4 Cu2 8.4(8) . 1_655
C2 C1 O4 Cu2 -170.6(3) . 1_655
O6 C20 O5 Cu1 2.8(7) . .
C19 C20 O5 Cu1 -177.8(3) . .
O1 Cu1 O5 C20 -179.9(3) 3_656 .
O10 Cu1 O5 C20 52.9(4) 2_545 .
O3 Cu1 O5 C20 -78.4(4) 1_455 .
O5 C20 O6 Cu2 41.8(9) . .
C19 C20 O6 Cu2 -137.6(4) . .
O4 Cu2 O6 C20 20.0(6) 1_455 .
O11 Cu2 O6 C20 -91.2(6) 2_545 .
O9 Cu2 O6 C20 107.1(6) . .
O7 Cu2 O6 C20 162.5(10) . .
O8 Cu2 O6 C20 -178.6(6) . .
O11 C24 O10 Cu1 -3.4(7) . 2
C22 C24 O10 Cu1 -178.6(3) . 2
O10 C24 O11 Cu2 45.1(8) . 2
C22 C24 O11 Cu2 -139.8(4) . 2

loop_
_platon_squeeze_void_nr
_platon_squeeze_void_average_x
_platon_squeeze_void_average_y
_platon_squeeze_void_average_z
_platon_squeeze_void_volume
_platon_squeeze_void_count_electrons
_platon_squeeze_void_content
1 -0.016 -0.001 -0.006 2928 933 ' '
